data_4324931
loop_
_publ_author_name
'Alexander Himmelspach'
'Manfred Z\"ahres'
'Maik Finze'

_publ_contact_author_address
;    Institut f\"ur Anorganische Chemie und Strukturchemie II
     Heinrich Heine Universit\"at D\"usseldorf
     Universit\"atsstrasse 1
     D-40225 D\"usseldorf
     Germany
;
_publ_contact_author_email maik.finze@uni-duesseldorf.de
_publ_contact_author_fax '049 211 81 14133'
_publ_contact_author_name 'Maik Finze'
_publ_contact_author_phone '049 211 81 13144'
_publ_section_title
;
 Salts of the Lewis-Acidic Dianion [Hg(closo-1-CB11F11)2]2-: Coordination
 of Acetonitrile and Water
;
_journal_name_full 'Inorganic Chemistry'
_journal_page_first 3186
_journal_page_last 3188
_journal_paper_doi 10.1021/ic200330d
_journal_volume 50
_journal_year 2011
_chemical_formula_moiety 'C7 H5 B11 F11 Hg, C8 H20 N'
_chemical_formula_sum 'C15 H25 B11 F11 Hg N'
_chemical_formula_weight 747.86
_chemical_name_systematic
;
 ?
;
_space_group_IT_number 15
_symmetry_cell_setting monoclinic
_symmetry_space_group_name_Hall '-C 2yc'
_symmetry_space_group_name_H-M 'C 1 2/c 1'
_atom_sites_solution_hydrogens geom
_atom_sites_solution_primary direct
_atom_sites_solution_secondary difmap
_audit_creation_method SHELXL-97
_cell_angle_alpha 90.00
_cell_angle_beta 103.561(9)
_cell_angle_gamma 90.00
_cell_formula_units_Z 8
_cell_length_a 24.2173(19)
_cell_length_b 10.1441(5)
_cell_length_c 21.4090(16)
_cell_measurement_reflns_used 2000
_cell_measurement_temperature 173(2)
_cell_measurement_theta_max 25.00
_cell_measurement_theta_min 1.96
_cell_volume 5112.8(6)
_computing_cell_refinement 'CELL (Stoe & Cie, 1996)'
_computing_data_collection 'EXPOSE (Stoe & Cie, 1996)'
_computing_data_reduction 'INTEGRATE (Stoe & Cie, 1996)'
_computing_molecular_graphics 'Diamond3.1 (Crystal Impact GbR, 2006)'
_computing_publication_material 'SHELXL-97 (Sheldrick, 1997)'
_computing_structure_refinement 'SHELXL-97 (Sheldrick, 1997)'
_computing_structure_solution 'SHELXS-97 (Sheldrick, 1990)'
_diffrn_ambient_temperature 173(2)
_diffrn_measured_fraction_theta_full 0.967
_diffrn_measured_fraction_theta_max 0.967
_diffrn_measurement_device_type 'Stoe IPDS'
_diffrn_measurement_method \f-scans
_diffrn_radiation_monochromator graphite
_diffrn_radiation_source 'fine-focus sealed tube'
_diffrn_radiation_type MoK\a
_diffrn_radiation_wavelength 0.71073
_diffrn_reflns_av_R_equivalents 0.0595
_diffrn_reflns_av_sigmaI/netI 0.0406
_diffrn_reflns_limit_h_max 28
_diffrn_reflns_limit_h_min -26
_diffrn_reflns_limit_k_max 10
_diffrn_reflns_limit_k_min -12
_diffrn_reflns_limit_l_max 25
_diffrn_reflns_limit_l_min -25
_diffrn_reflns_number 10610
_diffrn_reflns_theta_full 25.00
_diffrn_reflns_theta_max 25.00
_diffrn_reflns_theta_min 1.96
_exptl_absorpt_coefficient_mu 6.110
_exptl_absorpt_correction_T_max 0.0570
_exptl_absorpt_correction_T_min 0.0171
_exptl_absorpt_correction_type numerical
_exptl_absorpt_process_details 'X-RED 1.20 (Stoe & Cie, 1996)'
_exptl_crystal_colour colourless
_exptl_crystal_density_diffrn 1.943
_exptl_crystal_description parallelepiped
_exptl_crystal_F_000 2848
_exptl_crystal_size_max 0.28
_exptl_crystal_size_mid 0.25
_exptl_crystal_size_min 0.14
_refine_diff_density_max 3.061
_refine_diff_density_min -2.136
_refine_diff_density_rms 0.226
_refine_ls_extinction_method none
_refine_ls_goodness_of_fit_ref 1.082
_refine_ls_hydrogen_treatment constr
_refine_ls_matrix_type full
_refine_ls_number_parameters 356
_refine_ls_number_reflns 4350
_refine_ls_number_restraints 0
_refine_ls_restrained_S_all 1.077
_refine_ls_R_factor_all 0.0837
_refine_ls_R_factor_gt 0.0516
_refine_ls_shift/su_max 0.001
_refine_ls_shift/su_mean 0.000
_refine_ls_structure_factor_coef Fsqd
_refine_ls_weighting_details 'calc w=1/[\s^2^(Fo^2^)+(0.0456P)^2^+9.8596P] where P=(Fo^2^+2Fc^2^)/3'
_refine_ls_weighting_scheme calc
_refine_ls_wR_factor_gt 0.1192
_refine_ls_wR_factor_ref 0.1401
_reflns_number_gt 2666
_reflns_number_total 4350
_reflns_threshold_expression >2sigma(I)
_cod_data_source_file ic200330d_si_004.cif
_cod_data_source_block '[Et4N][1-(PhHg)-closo-1-CB11F11]'
_cod_original_sg_symbol_H-M 'C 2/c'
_cod_database_code 4324931

loop_
_symmetry_equiv_pos_as_xyz
'x, y, z'
'-x, y, -z+1/2'
'x+1/2, y+1/2, z'
'-x+1/2, y+1/2, -z+1/2'
'-x, -y, -z'
'x, -y, z-1/2'
'-x+1/2, -y+1/2, -z'
'x+1/2, -y+1/2, z-1/2'

loop_
_atom_site_label
_atom_site_type_symbol
_atom_site_fract_x
_atom_site_fract_y
_atom_site_fract_z
_atom_site_U_iso_or_equiv
_atom_site_adp_type
_atom_site_occupancy
_atom_site_symmetry_multiplicity
_atom_site_calc_flag
_atom_site_refinement_flags
Hg1 Hg 0.320616(14) 0.24954(4) 0.136980(15) 0.02444(15) Uani 1 1 d .
C1 C 0.3380(5) 0.1782(11) 0.2322(6) 0.037(2) Uani 1 1 d .
B2 B 0.2823(5) 0.1504(12) 0.2678(5) 0.027(2) Uani 1 1 d .
F2 F 0.2285(3) 0.1736(6) 0.2361(3) 0.0397(15) Uani 1 1 d .
B3 B 0.3230(5) 0.0171(11) 0.2442(5) 0.027(2) Uani 1 1 d .
F3 F 0.2987(2) -0.0604(6) 0.1928(3) 0.0365(14) Uani 1 1 d .
B4 B 0.3941(5) 0.0720(13) 0.2529(6) 0.034(3) Uani 1 1 d .
F4 F 0.4235(3) 0.0340(7) 0.2084(3) 0.0455(16) Uani 1 1 d .
B5 B 0.3997(5) 0.2384(12) 0.2832(5) 0.028(2) Uani 1 1 d .
F5 F 0.4322(3) 0.3255(7) 0.2605(3) 0.0436(16) Uani 1 1 d .
B6 B 0.3303(5) 0.2843(13) 0.2924(6) 0.032(3) Uani 1 1 d .
F6 F 0.3144(3) 0.4097(6) 0.2788(3) 0.0404(15) Uani 1 1 d .
B7 B 0.3068(5) 0.0116(12) 0.3213(5) 0.029(2) Uani 1 1 d U
F7 F 0.2704(3) -0.0742(6) 0.3403(3) 0.0380(14) Uani 1 1 d .
B8 B 0.3773(5) -0.0357(12) 0.3114(6) 0.032(3) Uani 1 1 d U
F8 F 0.3947(3) -0.1641(6) 0.3195(3) 0.0384(14) Uani 1 1 d .
B9 B 0.4251(5) 0.0986(13) 0.3370(6) 0.034(3) Uani 1 1 d U
F9 F 0.4814(3) 0.0819(7) 0.3652(3) 0.0450(16) Uani 1 1 d .
B10 B 0.3847(5) 0.2372(11) 0.3607(5) 0.026(2) Uani 1 1 d U
F10 F 0.4102(3) 0.3208(7) 0.4096(3) 0.0422(15) Uani 1 1 d .
B11 B 0.3125(5) 0.1822(13) 0.3526(6) 0.036(3) Uani 1 1 d U
F11 F 0.2803(3) 0.2221(7) 0.3937(3) 0.0417(16) Uani 1 1 d .
B12 B 0.3701(5) 0.0664(12) 0.3768(5) 0.031(3) Uani 1 1 d .
F12 F 0.3839(3) 0.0194(7) 0.4393(3) 0.0425(15) Uani 1 1 d .
C2 C 0.3122(5) 0.3240(12) 0.0456(5) 0.039(3) Uani 1 1 d .
C3 C 0.3414(5) 0.2612(12) 0.0040(5) 0.039(3) Uani 1 1 d U
H3 H 0.3623 0.1848 0.0167 0.047 Uiso 1 1 calc R
C4 C 0.3383(6) 0.3173(13) -0.0580(6) 0.049(3) Uani 1 1 d U
H4 H 0.3581 0.2781 -0.0854 0.059 Uiso 1 1 calc R
C5 C 0.3061(6) 0.4292(15) -0.0780(6) 0.054(3) Uani 1 1 d .
H5 H 0.3029 0.4633 -0.1190 0.065 Uiso 1 1 calc R
C6 C 0.2782(5) 0.4903(14) -0.0345(6) 0.051(3) Uani 1 1 d U
H6 H 0.2577 0.5675 -0.0462 0.062 Uiso 1 1 calc R
C7 C 0.2813(5) 0.4361(12) 0.0249(5) 0.041(3) Uani 1 1 d U
H7 H 0.2618 0.4767 0.0522 0.049 Uiso 1 1 calc R
N1 N 0.0708(4) 0.1914(10) 0.3983(4) 0.037(2) Uani 1 1 d .
C10 C 0.0151(5) 0.2608(15) 0.3937(6) 0.054(4) Uani 1 1 d .
H10A H 0.0168 0.3457 0.3733 0.064 Uiso 1 1 calc R
H10B H -0.0145 0.2098 0.3656 0.064 Uiso 1 1 calc R
C11 C -0.0020(6) 0.283(2) 0.4555(7) 0.072(5) Uani 1 1 d .
H11A H -0.0129 0.2009 0.4712 0.108 Uiso 1 1 calc R
H11B H -0.0334 0.3434 0.4486 0.108 Uiso 1 1 calc R
H11C H 0.0295 0.3197 0.4866 0.108 Uiso 1 1 calc R
C12 C 0.0691(6) 0.0543(13) 0.4238(7) 0.055(3) Uani 1 1 d .
H12A H 0.0605 0.0593 0.4658 0.067 Uiso 1 1 calc R
H12B H 0.1066 0.0154 0.4296 0.067 Uiso 1 1 calc R
C13 C 0.0266(7) -0.0354(18) 0.3819(8) 0.074(5) Uani 1 1 d .
H13A H -0.0109 -0.0010 0.3780 0.112 Uiso 1 1 calc R
H13B H 0.0292 -0.1217 0.4008 0.112 Uiso 1 1 calc R
H13C H 0.0346 -0.0408 0.3401 0.112 Uiso 1 1 calc R
C14 C 0.0819(5) 0.1939(14) 0.3306(5) 0.047(3) Uani 1 1 d .
H14A H 0.0492 0.1560 0.3011 0.056 Uiso 1 1 calc R
H14B H 0.0846 0.2853 0.3182 0.056 Uiso 1 1 calc R
C15 C 0.1346(6) 0.1223(14) 0.3217(7) 0.057(3) Uani 1 1 d .
H15A H 0.1678 0.1629 0.3480 0.085 Uiso 1 1 calc R
H15B H 0.1364 0.1270 0.2774 0.085 Uiso 1 1 calc R
H15C H 0.1330 0.0316 0.3340 0.085 Uiso 1 1 calc R
C16 C 0.1198(5) 0.2562(11) 0.4447(5) 0.035(2) Uani 1 1 d .
H16A H 0.1542 0.2071 0.4451 0.043 Uiso 1 1 calc R
H16B H 0.1130 0.2522 0.4875 0.043 Uiso 1 1 calc R
C17 C 0.1287(8) 0.4014(14) 0.4279(7) 0.066(4) Uani 1 1 d .
H17A H 0.1402 0.4053 0.3879 0.099 Uiso 1 1 calc R
H17B H 0.1577 0.4399 0.4613 0.099 Uiso 1 1 calc R
H17C H 0.0938 0.4491 0.4239 0.099 Uiso 1 1 calc R

loop_
_atom_site_aniso_label
_atom_site_aniso_U_11
_atom_site_aniso_U_22
_atom_site_aniso_U_33
_atom_site_aniso_U_23
_atom_site_aniso_U_13
_atom_site_aniso_U_12
Hg1 0.0263(2) 0.0254(2) 0.0201(2) 0.00103(15) 0.00240(14) -0.00088(17)
C1 0.026(5) 0.031(6) 0.052(6) -0.001(5) 0.002(5) 0.001(5)
B2 0.022(6) 0.033(6) 0.023(5) -0.002(4) 0.001(4) -0.005(5)
F2 0.028(3) 0.044(4) 0.043(3) 0.001(3) 0.000(3) 0.002(3)
B3 0.031(6) 0.022(5) 0.027(5) -0.007(4) 0.003(5) 0.003(5)
F3 0.030(3) 0.042(4) 0.033(3) -0.005(3) -0.002(2) 0.003(3)
B4 0.030(6) 0.042(7) 0.030(6) 0.005(5) 0.003(5) 0.007(6)
F4 0.037(4) 0.056(4) 0.046(4) -0.010(3) 0.013(3) -0.007(3)
B5 0.023(5) 0.039(7) 0.024(5) -0.007(5) 0.009(4) -0.004(5)
F5 0.034(3) 0.048(4) 0.049(4) -0.005(3) 0.008(3) -0.015(3)
B6 0.021(5) 0.042(7) 0.030(6) 0.003(5) 0.000(5) -0.003(5)
F6 0.040(4) 0.034(3) 0.042(3) 0.003(3) 0.000(3) -0.003(3)
B7 0.029(4) 0.028(4) 0.028(4) 0.001(3) 0.003(3) -0.001(3)
F7 0.033(3) 0.037(3) 0.043(3) 0.000(3) 0.006(3) -0.006(3)
B8 0.030(4) 0.034(4) 0.030(4) -0.001(3) 0.001(3) -0.002(3)
F8 0.036(3) 0.027(3) 0.048(3) 0.005(3) 0.002(3) 0.009(3)
B9 0.035(4) 0.036(4) 0.033(4) 0.002(3) 0.011(3) 0.002(3)
F9 0.022(3) 0.057(4) 0.051(4) 0.001(3) -0.002(3) 0.004(3)
B10 0.023(4) 0.029(4) 0.024(3) 0.001(3) 0.001(3) -0.002(3)
F10 0.042(4) 0.049(4) 0.030(3) -0.007(3) -0.003(3) -0.011(3)
B11 0.033(4) 0.036(4) 0.036(4) 0.000(3) 0.003(3) -0.007(3)
F11 0.033(3) 0.063(4) 0.029(3) -0.009(3) 0.009(3) 0.003(3)
B12 0.023(6) 0.036(6) 0.026(5) -0.001(5) -0.008(4) -0.005(5)
F12 0.046(4) 0.048(4) 0.029(3) 0.006(3) -0.002(3) -0.006(3)
C2 0.028(6) 0.037(6) 0.048(6) 0.005(5) 0.000(5) -0.005(5)
C3 0.046(6) 0.045(6) 0.028(5) 0.003(4) 0.013(4) -0.003(5)
C4 0.055(6) 0.047(6) 0.045(6) -0.001(5) 0.012(5) -0.003(6)
C5 0.049(8) 0.070(9) 0.037(6) 0.003(6) -0.003(5) -0.023(7)
C6 0.039(6) 0.053(6) 0.054(6) 0.004(5) -0.005(5) -0.007(5)
C7 0.038(5) 0.042(6) 0.039(5) 0.001(5) 0.002(4) -0.006(5)
N1 0.024(5) 0.041(5) 0.041(5) 0.002(4) -0.001(4) 0.001(4)
C10 0.035(6) 0.084(10) 0.037(6) -0.001(6) -0.001(5) 0.023(7)
C11 0.029(6) 0.132(16) 0.050(8) -0.011(9) 0.001(6) 0.018(8)
C12 0.049(8) 0.050(8) 0.069(9) 0.015(7) 0.018(7) -0.008(6)
C13 0.053(9) 0.085(12) 0.084(11) -0.012(9) 0.014(8) -0.020(9)
C14 0.042(7) 0.057(8) 0.036(6) -0.006(6) -0.001(5) -0.006(6)
C15 0.061(9) 0.048(8) 0.062(8) -0.002(6) 0.017(7) -0.012(7)
C16 0.029(5) 0.045(6) 0.028(5) 0.000(5) -0.001(4) -0.004(5)
C17 0.092(12) 0.051(8) 0.060(8) -0.005(7) 0.025(8) -0.026(8)

loop_
_atom_type_symbol
_atom_type_description
_atom_type_scat_dispersion_real
_atom_type_scat_dispersion_imag
_atom_type_scat_source
C C 0.0033 0.0016 'International Tables Vol C Tables 4.2.6.8 and 6.1.1.4'
B B 0.0013 0.0007 'International Tables Vol C Tables 4.2.6.8 and 6.1.1.4'
F F 0.0171 0.0103 'International Tables Vol C Tables 4.2.6.8 and 6.1.1.4'
Hg Hg -2.3894 9.2266 'International Tables Vol C Tables 4.2.6.8 and 6.1.1.4'
N N 0.0061 0.0033 'International Tables Vol C Tables 4.2.6.8 and 6.1.1.4'
H H 0.0000 0.0000 'International Tables Vol C Tables 4.2.6.8 and 6.1.1.4'

loop_
_geom_angle_atom_site_label_1
_geom_angle_atom_site_label_2
_geom_angle_atom_site_label_3
_geom_angle
C2 Hg1 C1 174.2(4)
B3 C1 B4 62.7(7)
B3 C1 B2 63.9(7)
B4 C1 B2 116.1(9)
B3 C1 B6 115.0(8)
B4 C1 B6 114.7(9)
B2 C1 B6 62.5(7)
B3 C1 B5 115.0(8)
B4 C1 B5 62.9(7)
B2 C1 B5 115.3(8)
B6 C1 B5 62.6(6)
B3 C1 Hg1 118.2(7)
B4 C1 Hg1 115.7(7)
B2 C1 Hg1 119.0(7)
B6 C1 Hg1 118.4(7)
B5 C1 Hg1 115.6(7)
F2 B2 C1 121.1(8)
F2 B2 B6 120.2(9)
C1 B2 B6 58.8(7)
F2 B2 B3 121.1(8)
C1 B2 B3 57.7(6)
B6 B2 B3 106.9(8)
F2 B2 B11 126.1(9)
C1 B2 B11 103.9(8)
B6 B2 B11 59.3(6)
B3 B2 B11 107.0(8)
F2 B2 B7 126.0(9)
C1 B2 B7 103.4(8)
B6 B2 B7 108.0(8)
B3 B2 B7 58.8(6)
B11 B2 B7 61.0(7)
F3 B3 C1 119.7(9)
F3 B3 B4 119.2(8)
C1 B3 B4 58.7(7)
F3 B3 B7 125.4(9)
C1 B3 B7 105.7(8)
B4 B3 B7 109.3(8)
F3 B3 B8 124.9(9)
C1 B3 B8 105.4(8)
B4 B3 B8 59.8(7)
B7 B3 B8 61.7(6)
F3 B3 B2 119.6(9)
C1 B3 B2 58.4(6)
B4 B3 B2 108.3(8)
B7 B3 B2 60.9(6)
B8 B3 B2 110.1(8)
F4 B4 C1 120.5(9)
F4 B4 B3 119.1(9)
C1 B4 B3 58.5(6)
F4 B4 B8 123.9(10)
C1 B4 B8 105.7(8)
B3 B4 B8 60.4(7)
F4 B4 B9 125.0(9)
C1 B4 B9 106.5(9)
B3 B4 B9 108.6(8)
B8 B4 B9 60.0(7)
F4 B4 B5 120.3(9)
C1 B4 B5 59.4(7)
B3 B4 B5 108.7(8)
B8 B4 B5 109.4(8)
B9 B4 B5 61.4(7)
F5 B5 C1 119.5(9)
F5 B5 B10 127.2(9)
C1 B5 B10 104.3(8)
F5 B5 B6 120.6(10)
C1 B5 B6 58.1(6)
B10 B5 B6 59.9(6)
F5 B5 B4 119.1(8)
C1 B5 B4 57.7(6)
B10 B5 B4 108.3(8)
B6 B5 B4 106.7(8)
F5 B5 B9 126.5(9)
C1 B5 B9 103.5(8)
B10 B5 B9 61.5(6)
B6 B5 B9 108.3(8)
B4 B5 B9 59.2(7)
F6 B6 C1 120.5(9)
F6 B6 B11 126.9(10)
C1 B6 B11 105.4(9)
F6 B6 B2 121.6(9)
C1 B6 B2 58.7(6)
B11 B6 B2 61.3(7)
F6 B6 B10 123.3(9)
C1 B6 B10 104.9(8)
B11 B6 B10 60.7(7)
B2 B6 B10 109.9(8)
F6 B6 B5 116.8(9)
C1 B6 B5 59.3(6)
B11 B6 B5 108.6(9)
B2 B6 B5 109.4(9)
B10 B6 B5 59.5(6)
F7 B7 B3 126.3(9)
F7 B7 B12 120.8(9)
B3 B7 B12 105.3(8)
F7 B7 B2 122.7(9)
B3 B7 B2 60.3(6)
B12 B7 B2 106.1(8)
F7 B7 B8 123.5(9)
B3 B7 B8 59.2(6)
B12 B7 B8 58.9(6)
B2 B7 B8 107.6(8)
F7 B7 B11 119.1(9)
B3 B7 B11 106.9(8)
B12 B7 B11 59.3(7)
B2 B7 B11 59.4(6)
B8 B7 B11 107.1(8)
F8 B8 B4 124.0(9)
F8 B8 B12 122.5(9)
B4 B8 B12 106.1(9)
F8 B8 B3 122.2(9)
B4 B8 B3 59.8(7)
B12 B8 B3 105.7(8)
F8 B8 B9 121.9(9)
B4 B8 B9 60.6(7)
B12 B8 B9 59.5(7)
B3 B8 B9 108.6(9)
F8 B8 B7 120.1(9)
B4 B8 B7 107.1(8)
B12 B8 B7 59.5(6)
B3 B8 B7 59.1(6)
B9 B8 B7 108.6(8)
F9 B9 B12 123.3(9)
F9 B9 B8 123.3(10)
B12 B9 B8 60.1(7)
F9 B9 B4 124.2(9)
B12 B9 B4 105.7(9)
B8 B9 B4 59.5(7)
F9 B9 B5 121.6(9)
B12 B9 B5 105.4(8)
B8 B9 B5 107.4(9)
B4 B9 B5 59.3(7)
F9 B9 B10 120.7(9)
B12 B9 B10 60.2(7)
B8 B9 B10 108.4(8)
B4 B9 B10 105.3(8)
B5 B9 B10 57.7(6)
F10 B10 B5 123.5(8)
F10 B10 B6 124.8(9)
B5 B10 B6 60.5(6)
F10 B10 B11 121.0(9)
B5 B10 B11 108.6(8)
B6 B10 B11 59.6(7)
F10 B10 B12 121.0(8)
B5 B10 B12 106.0(8)
B6 B10 B12 105.8(8)
B11 B10 B12 59.8(7)
F10 B10 B9 120.3(9)
B5 B10 B9 60.8(6)
B6 B10 B9 108.3(8)
B11 B10 B9 107.6(8)
B12 B10 B9 57.8(6)
F11 B11 B6 124.4(10)
F11 B11 B10 122.3(9)
B6 B11 B10 59.8(6)
F11 B11 B12 121.9(9)
B6 B11 B12 106.5(9)
B10 B11 B12 60.5(7)
F11 B11 B2 122.5(9)
B6 B11 B2 59.4(7)
B10 B11 B2 107.7(8)
B12 B11 B2 105.9(9)
F11 B11 B7 120.3(9)
B6 B11 B7 107.0(8)
B10 B11 B7 108.2(8)
B12 B11 B7 58.8(7)
B2 B11 B7 59.6(6)
F12 B12 B9 119.4(9)
F12 B12 B8 120.8(10)
B9 B12 B8 60.4(7)
F12 B12 B7 120.5(9)
B9 B12 B7 111.1(8)
B8 B12 B7 61.6(6)
F12 B12 B11 119.8(9)
B9 B12 B11 111.1(9)
B8 B12 B11 111.3(8)
B7 B12 B11 61.8(7)
F12 B12 B10 119.9(8)
B9 B12 B10 62.1(7)
B8 B12 B10 110.2(8)
B7 B12 B10 110.1(8)
B11 B12 B10 59.8(7)
C7 C2 C3 119.0(11)
C7 C2 Hg1 122.2(9)
C3 C2 Hg1 118.7(8)
C2 C3 C4 118.7(11)
C2 C3 H3 120.7
C4 C3 H3 120.7
C5 C4 C3 121.0(12)
C5 C4 H4 119.5
C3 C4 H4 119.5
C4 C5 C6 118.4(12)
C4 C5 H5 120.8
C6 C5 H5 120.8
C7 C6 C5 120.3(13)
C7 C6 H6 119.8
C5 C6 H6 119.8
C6 C7 C2 122.5(12)
C6 C7 H7 118.8
C2 C7 H7 118.8
C12 N1 C10 110.9(10)
C12 N1 C16 104.5(9)
C10 N1 C16 113.2(9)
C12 N1 C14 112.7(10)
C10 N1 C14 106.4(9)
C16 N1 C14 109.3(8)
C11 C10 N1 116.2(10)
C11 C10 H10A 108.2
N1 C10 H10A 108.2
C11 C10 H10B 108.2
N1 C10 H10B 108.2
H10A C10 H10B 107.4
C10 C11 H11A 109.5
C10 C11 H11B 109.5
H11A C11 H11B 109.5
C10 C11 H11C 109.5
H11A C11 H11C 109.5
H11B C11 H11C 109.5
N1 C12 C13 114.7(12)
N1 C12 H12A 108.6
C13 C12 H12A 108.6
N1 C12 H12B 108.6
C13 C12 H12B 108.6
H12A C12 H12B 107.6
C12 C13 H13A 109.5
C12 C13 H13B 109.5
H13A C13 H13B 109.5
C12 C13 H13C 109.5
H13A C13 H13C 109.5
H13B C13 H13C 109.5
C15 C14 N1 116.7(10)
C15 C14 H14A 108.1
N1 C14 H14A 108.1
C15 C14 H14B 108.1
N1 C14 H14B 108.1
H14A C14 H14B 107.3
C14 C15 H15A 109.5
C14 C15 H15B 109.5
H15A C15 H15B 109.5
C14 C15 H15C 109.5
H15A C15 H15C 109.5
H15B C15 H15C 109.5
N1 C16 C17 113.2(10)
N1 C16 H16A 108.9
C17 C16 H16A 108.9
N1 C16 H16B 108.9
C17 C16 H16B 108.9
H16A C16 H16B 107.7
C16 C17 H17A 109.5
C16 C17 H17B 109.5
H17A C17 H17B 109.5
C16 C17 H17C 109.5
H17A C17 H17C 109.5
H17B C17 H17C 109.5

loop_
_geom_bond_atom_site_label_1
_geom_bond_atom_site_label_2
_geom_bond_distance
Hg1 C2 2.063(11)
Hg1 C1 2.111(12)
C1 B3 1.706(16)
C1 B4 1.710(16)
C1 B2 1.721(15)
C1 B6 1.721(17)
C1 B5 1.742(15)
B2 F2 1.341(13)
B2 B6 1.785(17)
B2 B3 1.813(16)
B2 B11 1.820(16)
B2 B7 1.824(16)
B3 F3 1.368(12)
B3 B4 1.778(17)
B3 B7 1.786(15)
B3 B8 1.788(16)
B4 F4 1.371(13)
B4 B8 1.779(17)
B4 B9 1.799(17)
B4 B5 1.801(18)
B5 F5 1.347(13)
B5 B10 1.780(15)
B5 B6 1.799(16)
B5 B9 1.839(18)
B6 F6 1.342(14)
B6 B11 1.785(17)
B6 B10 1.788(16)
B7 F7 1.366(13)
B7 B12 1.795(16)
B7 B8 1.833(17)
B7 B11 1.849(18)
B8 F8 1.367(14)
B8 B12 1.783(16)
B8 B9 1.788(18)
B9 F9 1.367(14)
B9 B12 1.772(17)
B9 B10 1.850(17)
B10 F10 1.378(13)
B10 B11 1.804(16)
B10 B12 1.817(17)
B11 F11 1.366(14)
B11 B12 1.804(18)
B12 F12 1.386(13)
C2 C7 1.376(17)
C2 C3 1.413(16)
C3 C4 1.430(16)
C3 H3 0.9300
C4 C5 1.39(2)
C4 H4 0.9300
C5 C6 1.416(19)
C5 H5 0.9300
C6 C7 1.370(17)
C6 H6 0.9300
C7 H7 0.9300
N1 C12 1.498(16)
N1 C10 1.505(15)
N1 C16 1.506(13)
N1 C14 1.536(14)
C10 C11 1.494(18)
C10 H10A 0.9700
C10 H10B 0.9700
C11 H11A 0.9600
C11 H11B 0.9600
C11 H11C 0.9600
C12 C13 1.50(2)
C12 H12A 0.9700
C12 H12B 0.9700
C13 H13A 0.9600
C13 H13B 0.9600
C13 H13C 0.9600
C14 C15 1.519(19)
C14 H14A 0.9700
C14 H14B 0.9700
C15 H15A 0.9600
C15 H15B 0.9600
C15 H15C 0.9600
C16 C17 1.543(17)
C16 H16A 0.9700
C16 H16B 0.9700
C17 H17A 0.9600
C17 H17B 0.9600
C17 H17C 0.9600

loop_
_geom_torsion_atom_site_label_1
_geom_torsion_atom_site_label_2
_geom_torsion_atom_site_label_3
_geom_torsion_atom_site_label_4
_geom_torsion
C2 Hg1 C1 B3 -122(4)
C2 Hg1 C1 B4 -50(5)
C2 Hg1 C1 B2 164(4)
C2 Hg1 C1 B6 92(4)
C2 Hg1 C1 B5 21(5)
B3 C1 B2 F2 -109.4(11)
B4 C1 B2 F2 -145.5(10)
B6 C1 B2 F2 108.8(11)
B5 C1 B2 F2 143.7(10)
Hg1 C1 B2 F2 -0.2(14)
B3 C1 B2 B6 141.8(8)
B4 C1 B2 B6 105.7(10)
B5 C1 B2 B6 34.9(9)
Hg1 C1 B2 B6 -109.0(9)
B4 C1 B2 B3 -36.1(8)
B6 C1 B2 B3 -141.8(8)
B5 C1 B2 B3 -106.8(9)
Hg1 C1 B2 B3 109.3(8)
B3 C1 B2 B11 101.6(9)
B4 C1 B2 B11 65.5(11)
B6 C1 B2 B11 -40.2(8)
B5 C1 B2 B11 -5.3(12)
Hg1 C1 B2 B11 -149.2(7)
B3 C1 B2 B7 38.6(7)
B4 C1 B2 B7 2.5(11)
B6 C1 B2 B7 -103.1(8)
B5 C1 B2 B7 -68.2(10)
Hg1 C1 B2 B7 147.9(7)
B4 C1 B3 F3 -108.1(10)
B2 C1 B3 F3 108.5(10)
B6 C1 B3 F3 145.7(9)
B5 C1 B3 F3 -144.3(9)
Hg1 C1 B3 F3 -2.0(12)
B2 C1 B3 B4 -143.5(8)
B6 C1 B3 B4 -106.2(9)
B5 C1 B3 B4 -36.3(8)
Hg1 C1 B3 B4 106.1(8)
B4 C1 B3 B7 103.4(8)
B2 C1 B3 B7 -40.1(7)
B6 C1 B3 B7 -2.8(11)
B5 C1 B3 B7 67.1(10)
Hg1 C1 B3 B7 -150.6(7)
B4 C1 B3 B8 39.0(8)
B2 C1 B3 B8 -104.4(8)
B6 C1 B3 B8 -67.2(10)
B5 C1 B3 B8 2.7(11)
Hg1 C1 B3 B8 145.1(7)
B4 C1 B3 B2 143.5(8)
B6 C1 B3 B2 37.3(8)
B5 C1 B3 B2 107.2(9)
Hg1 C1 B3 B2 -110.5(8)
F2 B2 B3 F3 0.7(14)
C1 B2 B3 F3 -108.7(10)
B6 B2 B3 F3 -142.2(9)
B11 B2 B3 F3 155.4(9)
B7 B2 B3 F3 116.6(11)
F2 B2 B3 C1 109.4(10)
B6 B2 B3 C1 -33.6(7)
B11 B2 B3 C1 -95.9(9)
B7 B2 B3 C1 -134.8(8)
F2 B2 B3 B4 141.8(9)
C1 B2 B3 B4 32.4(8)
B6 B2 B3 B4 -1.2(10)
B11 B2 B3 B4 -63.5(10)
B7 B2 B3 B4 -102.4(8)
F2 B2 B3 B7 -115.9(10)
C1 B2 B3 B7 134.8(8)
B6 B2 B3 B7 101.2(8)
B11 B2 B3 B7 38.9(8)
F2 B2 B3 B8 -154.5(9)
C1 B2 B3 B8 96.1(9)
B6 B2 B3 B8 62.6(10)
B11 B2 B3 B8 0.2(11)
B7 B2 B3 B8 -38.7(8)
B3 C1 B4 F4 107.6(12)
B2 C1 B4 F4 144.1(10)
B6 C1 B4 F4 -145.8(10)
B5 C1 B4 F4 -109.4(12)
Hg1 C1 B4 F4 -2.4(14)
B2 C1 B4 B3 36.5(8)
B6 C1 B4 B3 106.6(10)
B5 C1 B4 B3 143.0(8)
Hg1 C1 B4 B3 -110.0(8)
B3 C1 B4 B8 -39.3(8)
B2 C1 B4 B8 -2.8(12)
B6 C1 B4 B8 67.3(11)
B5 C1 B4 B8 103.6(8)
Hg1 C1 B4 B8 -149.3(7)
B3 C1 B4 B9 -102.0(9)
B2 C1 B4 B9 -65.5(11)
B6 C1 B4 B9 4.6(12)
B5 C1 B4 B9 41.0(8)
Hg1 C1 B4 B9 148.0(7)
B3 C1 B4 B5 -143.0(8)
B2 C1 B4 B5 -106.5(10)
B6 C1 B4 B5 -36.4(8)
Hg1 C1 B4 B5 107.0(8)
F3 B3 B4 F4 -0.9(15)
C1 B3 B4 F4 -109.9(11)
B7 B3 B4 F4 153.1(9)
B8 B3 B4 F4 114.7(12)
B2 B3 B4 F4 -142.2(9)
F3 B3 B4 C1 109.0(10)
B7 B3 B4 C1 -97.0(9)
B8 B3 B4 C1 -135.4(9)
B2 B3 B4 C1 -32.3(8)
F3 B3 B4 B8 -115.6(10)
C1 B3 B4 B8 135.4(9)
B7 B3 B4 B8 38.4(8)
B2 B3 B4 B8 103.1(8)
F3 B3 B4 B9 -152.6(9)
C1 B3 B4 B9 98.4(9)
B7 B3 B4 B9 1.4(11)
B8 B3 B4 B9 -37.0(8)
B2 B3 B4 B9 66.1(10)
F3 B3 B4 B5 142.1(9)
C1 B3 B4 B5 33.2(8)
B7 B3 B4 B5 -63.8(10)
B8 B3 B4 B5 -102.2(9)
B2 B3 B4 B5 0.9(10)
B3 C1 B5 F5 143.9(10)
B4 C1 B5 F5 107.7(10)
B2 C1 B5 F5 -144.6(10)
B6 C1 B5 F5 -109.7(11)
Hg1 C1 B5 F5 0.6(12)
B3 C1 B5 B10 -66.6(10)
B4 C1 B5 B10 -102.8(9)
B2 C1 B5 B10 5.0(11)
B6 C1 B5 B10 39.8(8)
Hg1 C1 B5 B10 150.1(7)
B3 C1 B5 B6 -106.4(10)
B4 C1 B5 B6 -142.6(9)
B2 C1 B5 B6 -34.9(9)
Hg1 C1 B5 B6 110.3(8)
B3 C1 B5 B4 36.2(8)
B2 C1 B5 B4 107.7(10)
B6 C1 B5 B4 142.6(9)
Hg1 C1 B5 B4 -107.1(8)
B3 C1 B5 B9 -3.0(10)
B4 C1 B5 B9 -39.2(7)
B2 C1 B5 B9 68.5(10)
B6 C1 B5 B9 103.4(8)
Hg1 C1 B5 B9 -146.4(6)
F4 B4 B5 F5 1.4(15)
C1 B4 B5 F5 -108.3(11)
B3 B4 B5 F5 -141.1(9)
B8 B4 B5 F5 154.6(9)
B9 B4 B5 F5 117.4(11)
F4 B4 B5 C1 109.7(11)
B3 B4 B5 C1 -32.8(7)
B8 B4 B5 C1 -97.1(9)
B9 B4 B5 C1 -134.3(9)
F4 B4 B5 B10 -154.6(9)
C1 B4 B5 B10 95.7(8)
B3 B4 B5 B10 62.9(10)
B8 B4 B5 B10 -1.4(11)
B9 B4 B5 B10 -38.6(8)
F4 B4 B5 B6 142.3(10)
C1 B4 B5 B6 32.6(8)
B3 B4 B5 B6 -0.3(10)
B8 B4 B5 B6 -64.5(10)
B9 B4 B5 B6 -101.7(8)
F4 B4 B5 B9 -116.0(11)
C1 B4 B5 B9 134.3(9)
B3 B4 B5 B9 101.5(9)
B8 B4 B5 B9 37.2(8)
B3 C1 B6 F6 -148.5(10)
B4 C1 B6 F6 141.5(10)
B2 C1 B6 F6 -110.7(11)
B5 C1 B6 F6 105.0(11)
Hg1 C1 B6 F6 -0.9(13)
B3 C1 B6 B11 3.7(11)
B4 C1 B6 B11 -66.3(11)
B2 C1 B6 B11 41.5(8)
B5 C1 B6 B11 -102.8(9)
Hg1 C1 B6 B11 151.3(7)
B3 C1 B6 B2 -37.8(8)
B4 C1 B6 B2 -107.8(10)
B5 C1 B6 B2 -144.3(9)
Hg1 C1 B6 B2 109.9(8)
B3 C1 B6 B10 66.8(10)
B4 C1 B6 B10 -3.3(11)
B2 C1 B6 B10 104.6(9)
B5 C1 B6 B10 -39.8(8)
Hg1 C1 B6 B10 -145.6(7)
B3 C1 B6 B5 106.5(9)
B4 C1 B6 B5 36.5(9)
B2 C1 B6 B5 144.3(9)
Hg1 C1 B6 B5 -105.8(8)
F2 B2 B6 F6 -1.3(15)
C1 B2 B6 F6 108.9(11)
B3 B2 B6 F6 142.0(10)
B11 B2 B6 F6 -117.8(12)
B7 B2 B6 F6 -156.0(9)
F2 B2 B6 C1 -110.2(10)
B3 B2 B6 C1 33.1(7)
B11 B2 B6 C1 133.3(9)
B7 B2 B6 C1 95.1(9)
F2 B2 B6 B11 116.5(10)
C1 B2 B6 B11 -133.3(9)
B3 B2 B6 B11 -100.1(9)
B7 B2 B6 B11 -38.2(8)
F2 B2 B6 B10 154.1(9)
C1 B2 B6 B10 -95.7(9)
B3 B2 B6 B10 -62.6(10)
B11 B2 B6 B10 37.5(8)
B7 B2 B6 B10 -0.7(11)
F2 B2 B6 B5 -142.3(9)
C1 B2 B6 B5 -32.1(8)
B3 B2 B6 B5 1.0(10)
B11 B2 B6 B5 101.2(9)
B7 B2 B6 B5 63.0(10)
F5 B5 B6 F6 -3.4(14)
C1 B5 B6 F6 -111.2(11)
B10 B5 B6 F6 114.6(11)
B4 B5 B6 F6 -143.6(9)
B9 B5 B6 F6 154.0(9)
F5 B5 B6 C1 107.8(10)
B10 B5 B6 C1 -134.2(9)
B4 B5 B6 C1 -32.4(7)
B9 B5 B6 C1 -94.8(9)
F5 B5 B6 B11 -155.0(9)
C1 B5 B6 B11 97.2(9)
B10 B5 B6 B11 -37.0(8)
B4 B5 B6 B11 64.8(10)
B9 B5 B6 B11 2.4(11)
F5 B5 B6 B2 139.7(9)
C1 B5 B6 B2 31.9(8)
B10 B5 B6 B2 -102.3(9)
B4 B5 B6 B2 -0.5(10)
B9 B5 B6 B2 -62.9(10)
F5 B5 B6 B10 -118.0(10)
C1 B5 B6 B10 134.2(9)
B4 B5 B6 B10 101.8(9)
B9 B5 B6 B10 39.4(8)
F3 B3 B7 F7 3.4(16)
C1 B3 B7 F7 149.6(10)
B4 B3 B7 F7 -148.6(10)
B8 B3 B7 F7 -111.1(12)
B2 B3 B7 F7 110.7(12)
F3 B3 B7 B12 152.6(10)
C1 B3 B7 B12 -61.2(10)
B4 B3 B7 B12 0.6(11)
B8 B3 B7 B12 38.1(8)
B2 B3 B7 B12 -100.1(8)
F3 B3 B7 B2 -107.3(11)
C1 B3 B7 B2 38.9(7)
B4 B3 B7 B2 100.7(9)
B8 B3 B7 B2 138.2(8)
F3 B3 B7 B8 114.4(11)
C1 B3 B7 B8 -99.3(9)
B4 B3 B7 B8 -37.6(8)
B2 B3 B7 B8 -138.2(8)
F3 B3 B7 B11 -145.5(10)
C1 B3 B7 B11 0.8(10)
B4 B3 B7 B11 62.5(10)
B8 B3 B7 B11 100.1(9)
B2 B3 B7 B11 -38.1(7)
F2 B2 B7 F7 -8.5(15)
C1 B2 B7 F7 -154.4(9)
B6 B2 B7 F7 144.5(9)
B3 B2 B7 F7 -116.3(11)
B11 B2 B7 F7 107.0(11)
F2 B2 B7 B3 107.9(11)
C1 B2 B7 B3 -38.1(7)
B6 B2 B7 B3 -99.2(8)
B11 B2 B7 B3 -136.7(8)
F2 B2 B7 B12 -153.5(9)
C1 B2 B7 B12 60.6(9)
B6 B2 B7 B12 -0.5(10)
B3 B2 B7 B12 98.7(8)
B11 B2 B7 B12 -38.0(8)
F2 B2 B7 B8 144.8(10)
C1 B2 B7 B8 -1.2(10)
B6 B2 B7 B8 -62.3(10)
B3 B2 B7 B8 36.9(7)
B11 B2 B7 B8 -99.8(9)
F2 B2 B7 B11 -115.4(11)
C1 B2 B7 B11 98.6(8)
B6 B2 B7 B11 37.5(8)
B3 B2 B7 B11 136.7(8)
F4 B4 B8 F8 3.6(16)
C1 B4 B8 F8 149.0(10)
B3 B4 B8 F8 110.6(11)
B9 B4 B8 F8 -110.6(12)
B5 B4 B8 F8 -148.4(10)
F4 B4 B8 B12 154.0(10)
C1 B4 B8 B12 -60.6(10)
B3 B4 B8 B12 -99.0(8)
B9 B4 B8 B12 39.8(8)
B5 B4 B8 B12 2.0(11)
F4 B4 B8 B3 -107.0(12)
C1 B4 B8 B3 38.5(7)
B9 B4 B8 B3 138.8(9)
B5 B4 B8 B3 101.0(9)
F4 B4 B8 B9 114.2(12)
C1 B4 B8 B9 -100.3(9)
B3 B4 B8 B9 -138.8(9)
B5 B4 B8 B9 -37.8(8)
F4 B4 B8 B7 -143.7(10)
C1 B4 B8 B7 1.8(11)
B3 B4 B8 B7 -36.7(7)
B9 B4 B8 B7 102.1(9)
B5 B4 B8 B7 64.3(10)
F3 B3 B8 F8 -7.0(16)
C1 B3 B8 F8 -151.9(10)
B4 B3 B8 F8 -113.4(12)
B7 B3 B8 F8 108.3(11)
B2 B3 B8 F8 146.6(10)
F3 B3 B8 B4 106.4(11)
C1 B3 B8 B4 -38.5(8)
B7 B3 B8 B4 -138.3(9)
B2 B3 B8 B4 -100.0(9)
F3 B3 B8 B12 -153.8(10)
C1 B3 B8 B12 61.3(10)
B4 B3 B8 B12 99.8(9)
B7 B3 B8 B12 -38.5(8)
B2 B3 B8 B12 -0.2(11)
F3 B3 B8 B9 143.7(10)
C1 B3 B8 B9 -1.2(10)
B4 B3 B8 B9 37.3(8)
B7 B3 B8 B9 -101.0(9)
B2 B3 B8 B9 -62.7(10)
F3 B3 B8 B7 -115.3(11)
C1 B3 B8 B7 99.8(8)
B4 B3 B8 B7 138.3(9)
B2 B3 B8 B7 38.3(8)
F7 B7 B8 F8 3.8(15)
B3 B7 B8 F8 -111.8(11)
B12 B7 B8 F8 112.3(11)
B2 B7 B8 F8 -149.1(9)
B11 B7 B8 F8 148.3(9)
F7 B7 B8 B4 152.6(9)
B3 B7 B8 B4 37.0(8)
B12 B7 B8 B4 -98.9(9)
B2 B7 B8 B4 -0.4(10)
B11 B7 B8 B4 -62.9(9)
F7 B7 B8 B12 -108.5(11)
B3 B7 B8 B12 135.9(9)
B2 B7 B8 B12 98.5(8)
B11 B7 B8 B12 36.0(8)
F7 B7 B8 B3 115.6(11)
B12 B7 B8 B3 -135.9(9)
B2 B7 B8 B3 -37.4(7)
B11 B7 B8 B3 -99.9(8)
F7 B7 B8 B9 -143.4(10)
B3 B7 B8 B9 101.0(9)
B12 B7 B8 B9 -34.9(8)
B2 B7 B8 B9 63.6(10)
B11 B7 B8 B9 1.1(10)
F8 B8 B9 F9 0.7(16)
B4 B8 B9 F9 -113.2(11)
B12 B8 B9 F9 112.3(11)
B3 B8 B9 F9 -150.1(9)
B7 B8 B9 F9 147.2(9)
F8 B8 B9 B12 -111.6(11)
B4 B8 B9 B12 134.5(9)
B3 B8 B9 B12 97.6(9)
B7 B8 B9 B12 34.9(8)
F8 B8 B9 B4 113.9(11)
B12 B8 B9 B4 -134.5(9)
B3 B8 B9 B4 -36.9(8)
B7 B8 B9 B4 -99.6(9)
F8 B8 B9 B5 150.3(9)
B4 B8 B9 B5 36.4(8)
B12 B8 B9 B5 -98.1(9)
B3 B8 B9 B5 -0.5(10)
B7 B8 B9 B5 -63.2(9)
F8 B8 B9 B10 -148.8(9)
B4 B8 B9 B10 97.3(9)
B12 B8 B9 B10 -37.2(7)
B3 B8 B9 B10 60.4(10)
B7 B8 B9 B10 -2.3(10)
F4 B4 B9 F9 -0.8(18)
C1 B4 B9 F9 -149.5(11)
B3 B4 B9 F9 148.8(10)
B8 B4 B9 F9 111.7(12)
B5 B4 B9 F9 -109.5(12)
F4 B4 B9 B12 -152.4(11)
C1 B4 B9 B12 58.9(11)
B3 B4 B9 B12 -2.8(12)
B8 B4 B9 B12 -40.0(8)
B5 B4 B9 B12 98.9(9)
F4 B4 B9 B8 -112.5(13)
C1 B4 B9 B8 98.8(9)
B3 B4 B9 B8 37.2(8)
B5 B4 B9 B8 138.8(9)
F4 B4 B9 B5 108.7(12)
C1 B4 B9 B5 -40.0(8)
B3 B4 B9 B5 -101.7(9)
B8 B4 B9 B5 -138.8(9)
F4 B4 B9 B10 144.9(11)
C1 B4 B9 B10 -3.8(11)
B3 B4 B9 B10 -65.5(10)
B8 B4 B9 B10 -102.6(9)
B5 B4 B9 B10 36.2(7)
F5 B5 B9 F9 8.4(16)
C1 B5 B9 F9 152.2(9)
B10 B5 B9 F9 -108.6(11)
B6 B5 B9 F9 -147.3(10)
B4 B5 B9 F9 113.7(11)
F5 B5 B9 B12 155.4(10)
C1 B5 B9 B12 -60.9(9)
B10 B5 B9 B12 38.3(7)
B6 B5 B9 B12 -0.4(11)
B4 B5 B9 B12 -99.3(9)
F5 B5 B9 B8 -141.8(10)
C1 B5 B9 B8 2.0(10)
B10 B5 B9 B8 101.2(9)
B6 B5 B9 B8 62.5(10)
B4 B5 B9 B8 -36.4(8)
F5 B5 B9 B4 -105.3(11)
C1 B5 B9 B4 38.5(7)
B10 B5 B9 B4 137.6(8)
B6 B5 B9 B4 99.0(9)
F5 B5 B9 B10 117.0(11)
C1 B5 B9 B10 -99.2(8)
B6 B5 B9 B10 -38.7(8)
B4 B5 B9 B10 -137.6(8)
F5 B5 B10 F10 -7.0(17)
C1 B5 B10 F10 -153.3(9)
B6 B5 B10 F10 -114.4(11)
B4 B5 B10 F10 146.5(10)
B9 B5 B10 F10 108.9(11)
F5 B5 B10 B6 107.4(12)
C1 B5 B10 B6 -39.0(8)
B4 B5 B10 B6 -99.2(9)
B9 B5 B10 B6 -136.7(9)
F5 B5 B10 B11 143.9(11)
C1 B5 B10 B11 -2.4(11)
B6 B5 B10 B11 36.5(8)
B4 B5 B10 B11 -62.6(10)
B9 B5 B10 B11 -100.2(9)
F5 B5 B10 B12 -153.2(10)
C1 B5 B10 B12 60.4(9)
B6 B5 B10 B12 99.4(8)
B4 B5 B10 B12 0.2(10)
B9 B5 B10 B12 -37.3(7)
F5 B5 B10 B9 -115.9(12)
C1 B5 B10 B9 97.8(9)
B6 B5 B10 B9 136.7(9)
B4 B5 B10 B9 37.6(8)
F6 B6 B10 F10 8.4(16)
C1 B6 B10 F10 151.9(9)
B11 B6 B10 F10 -108.6(11)
B2 B6 B10 F10 -146.4(9)
B5 B6 B10 F10 112.3(11)
F6 B6 B10 B5 -103.8(11)
C1 B6 B10 B5 39.6(8)
B11 B6 B10 B5 139.1(9)
B2 B6 B10 B5 101.3(9)
F6 B6 B10 B11 117.0(12)
C1 B6 B10 B11 -99.5(9)
B2 B6 B10 B11 -37.8(8)
B5 B6 B10 B11 -139.1(9)
F6 B6 B10 B12 156.4(10)
C1 B6 B10 B12 -60.1(10)
B11 B6 B10 B12 39.4(8)
B2 B6 B10 B12 1.6(10)
B5 B6 B10 B12 -99.7(8)
F6 B6 B10 B9 -142.9(10)
C1 B6 B10 B9 0.6(10)
B11 B6 B10 B9 100.1(9)
B2 B6 B10 B9 62.2(10)
B5 B6 B10 B9 -39.1(8)
F9 B9 B10 F10 -3.7(14)
B12 B9 B10 F10 109.6(10)
B8 B9 B10 F10 146.8(9)
B4 B9 B10 F10 -150.9(9)
B5 B9 B10 F10 -113.9(10)
F9 B9 B10 B5 110.2(11)
B12 B9 B10 B5 -136.5(8)
B8 B9 B10 B5 -99.3(9)
B4 B9 B10 B5 -36.9(7)
F9 B9 B10 B6 149.2(9)
B12 B9 B10 B6 -97.5(8)
B8 B9 B10 B6 -60.3(10)
B4 B9 B10 B6 2.0(11)
B5 B9 B10 B6 38.9(8)
F9 B9 B10 B11 -147.8(9)
B12 B9 B10 B11 -34.5(8)
B8 B9 B10 B11 2.6(10)
B4 B9 B10 B11 65.0(10)
B5 B9 B10 B11 101.9(8)
F9 B9 B10 B12 -113.3(11)
B8 B9 B10 B12 37.2(7)
B4 B9 B10 B12 99.5(9)
B5 B9 B10 B12 136.5(8)
F6 B6 B11 F11 -1.0(17)
C1 B6 B11 F11 -150.8(10)
B2 B6 B11 F11 -110.6(12)
B10 B6 B11 F11 110.5(12)
B5 B6 B11 F11 147.0(10)
F6 B6 B11 B10 -111.5(12)
C1 B6 B11 B10 98.7(8)
B2 B6 B11 B10 138.9(9)
B5 B6 B11 B10 36.5(8)
F6 B6 B11 B12 -151.3(10)
C1 B6 B11 B12 58.8(10)
B2 B6 B11 B12 99.0(9)
B10 B6 B11 B12 -39.9(8)
B5 B6 B11 B12 -3.4(11)
F6 B6 B11 B2 109.6(12)
C1 B6 B11 B2 -40.2(8)
B10 B6 B11 B2 -138.9(9)
B5 B6 B11 B2 -102.4(9)
F6 B6 B11 B7 146.9(10)
C1 B6 B11 B7 -2.9(10)
B2 B6 B11 B7 37.3(8)
B10 B6 B11 B7 -101.6(9)
B5 B6 B11 B7 -65.1(10)
F10 B10 B11 F11 0.9(16)
B5 B10 B11 F11 -150.8(10)
B6 B10 B11 F11 -113.9(13)
B12 B10 B11 F11 111.1(12)
B9 B10 B11 F11 144.8(10)
F10 B10 B11 B6 114.8(11)
B5 B10 B11 B6 -37.0(8)
B12 B10 B11 B6 -135.0(9)
B9 B10 B11 B6 -101.3(9)
F10 B10 B11 B12 -110.2(10)
B5 B10 B11 B12 98.1(9)
B6 B10 B11 B12 135.0(9)
B9 B10 B11 B12 33.7(7)
F10 B10 B11 B2 151.2(9)
B5 B10 B11 B2 -0.6(11)
B6 B10 B11 B2 36.4(8)
B12 B10 B11 B2 -98.6(9)
B9 B10 B11 B2 -64.9(10)
F10 B10 B11 B7 -145.8(9)
B5 B10 B11 B7 62.4(10)
B6 B10 B11 B7 99.4(9)
B12 B10 B11 B7 -35.6(7)
B9 B10 B11 B7 -1.9(10)
F2 B2 B11 F11 6.6(17)
C1 B2 B11 F11 153.5(10)
B6 B2 B11 F11 113.6(12)
B3 B2 B11 F11 -146.5(10)
B7 B2 B11 F11 -108.6(12)
F2 B2 B11 B6 -107.0(12)
C1 B2 B11 B6 39.9(8)
B3 B2 B11 B6 99.9(9)
B7 B2 B11 B6 137.7(9)
F2 B2 B11 B10 -143.6(10)
C1 B2 B11 B10 3.3(11)
B6 B2 B11 B10 -36.6(8)
B3 B2 B11 B10 63.3(10)
B7 B2 B11 B10 101.2(9)
F2 B2 B11 B12 153.0(10)
C1 B2 B11 B12 -60.1(10)
B6 B2 B11 B12 -100.0(9)
B3 B2 B11 B12 -0.1(10)
B7 B2 B11 B12 37.7(8)
F2 B2 B11 B7 115.3(12)
C1 B2 B11 B7 -97.9(9)
B6 B2 B11 B7 -137.7(9)
B3 B2 B11 B7 -37.9(7)
F7 B7 B11 F11 -0.7(15)
B3 B7 B11 F11 150.8(9)
B12 B7 B11 F11 -111.2(11)
B2 B7 B11 F11 112.3(11)
B8 B7 B11 F11 -147.0(10)
F7 B7 B11 B6 -150.2(9)
B3 B7 B11 B6 1.3(10)
B12 B7 B11 B6 99.3(9)
B2 B7 B11 B6 -37.2(8)
B8 B7 B11 B6 63.5(10)
F7 B7 B11 B10 146.8(9)
B3 B7 B11 B10 -61.7(10)
B12 B7 B11 B10 36.3(7)
B2 B7 B11 B10 -100.2(9)
B8 B7 B11 B10 0.5(10)
F7 B7 B11 B12 110.5(10)
B3 B7 B11 B12 -98.0(8)
B2 B7 B11 B12 -136.5(8)
B8 B7 B11 B12 -35.8(7)
F7 B7 B11 B2 -112.9(10)
B3 B7 B11 B2 38.5(7)
B12 B7 B11 B2 136.5(8)
B8 B7 B11 B2 100.8(8)
F9 B9 B12 F12 -1.4(17)
B8 B9 B12 F12 110.9(11)
B4 B9 B12 F12 150.5(10)
B5 B9 B12 F12 -147.6(9)
B10 B9 B12 F12 -110.5(11)
F9 B9 B12 B8 -112.3(12)
B4 B9 B12 B8 39.6(8)
B5 B9 B12 B8 101.5(9)
B10 B9 B12 B8 138.6(8)
F9 B9 B12 B7 -148.7(10)
B8 B9 B12 B7 -36.4(8)
B4 B9 B12 B7 3.2(12)
B5 B9 B12 B7 65.1(11)
B10 B9 B12 B7 102.2(9)
F9 B9 B12 B11 144.5(10)
B8 B9 B12 B11 -103.2(9)
B4 B9 B12 B11 -63.6(11)
B5 B9 B12 B11 -1.8(11)
B10 B9 B12 B11 35.4(8)
F9 B9 B12 B10 109.1(12)
B8 B9 B12 B10 -138.6(8)
B4 B9 B12 B10 -99.0(9)
B5 B9 B12 B10 -37.2(7)
F8 B8 B12 F12 2.1(16)
B4 B8 B12 F12 -148.8(9)
B3 B8 B12 F12 148.8(9)
B9 B8 B12 F12 -108.5(11)
B7 B8 B12 F12 110.4(11)
F8 B8 B12 B9 110.6(12)
B4 B8 B12 B9 -40.3(8)
B3 B8 B12 B9 -102.7(9)
B7 B8 B12 B9 -141.0(9)
F8 B8 B12 B7 -108.4(11)
B4 B8 B12 B7 100.7(9)
B3 B8 B12 B7 38.3(8)
B9 B8 B12 B7 141.0(9)
F8 B8 B12 B11 -146.5(10)
B4 B8 B12 B11 62.6(10)
B3 B8 B12 B11 0.1(11)
B9 B8 B12 B11 102.8(10)
B7 B8 B12 B11 -38.2(8)
F8 B8 B12 B10 149.1(10)
B4 B8 B12 B10 -1.8(10)
B3 B8 B12 B10 -64.2(10)
B9 B8 B12 B10 38.5(8)
B7 B8 B12 B10 -102.5(8)
F7 B7 B12 F12 2.0(16)
B3 B7 B12 F12 -149.3(10)
B2 B7 B12 F12 147.8(10)
B8 B7 B12 F12 -111.0(12)
B11 B7 B12 F12 109.8(11)
F7 B7 B12 B9 148.9(10)
B3 B7 B12 B9 -2.4(11)
B2 B7 B12 B9 -65.3(10)
B8 B7 B12 B9 35.9(8)
B11 B7 B12 B9 -103.3(10)
F7 B7 B12 B8 113.0(11)
B3 B7 B12 B8 -38.3(8)
B2 B7 B12 B8 -101.2(8)
B11 B7 B12 B8 -139.2(8)
F7 B7 B12 B11 -107.8(11)
B3 B7 B12 B11 100.9(8)
B2 B7 B12 B11 38.0(8)
B8 B7 B12 B11 139.2(8)
F7 B7 B12 B10 -144.3(9)
B3 B7 B12 B10 64.4(10)
B2 B7 B12 B10 1.5(10)
B8 B7 B12 B10 102.7(9)
B11 B7 B12 B10 -36.5(8)
F11 B11 B12 F12 -2.4(15)
B6 B11 B12 F12 148.9(9)
B10 B11 B12 F12 109.4(10)
B2 B11 B12 F12 -149.0(9)
B7 B11 B12 F12 -110.9(11)
F11 B11 B12 B9 -148.1(10)
B6 B11 B12 B9 3.2(11)
B10 B11 B12 B9 -36.3(8)
B2 B11 B12 B9 65.3(10)
B7 B11 B12 B9 103.4(9)
F11 B11 B12 B8 146.6(10)
B6 B11 B12 B8 -62.1(10)
B10 B11 B12 B8 -101.6(9)
B2 B11 B12 B8 0.0(11)
B7 B11 B12 B8 38.1(8)
F11 B11 B12 B7 108.5(11)
B6 B11 B12 B7 -100.2(9)
B10 B11 B12 B7 -139.7(8)
B2 B11 B12 B7 -38.1(7)
F11 B11 B12 B10 -111.8(11)
B6 B11 B12 B10 39.5(7)
B2 B11 B12 B10 101.6(8)
B7 B11 B12 B10 139.7(8)
F10 B10 B12 F12 1.1(15)
B5 B10 B12 F12 148.3(9)
B6 B10 B12 F12 -148.4(9)
B11 B10 B12 F12 -109.1(11)
B9 B10 B12 F12 109.6(11)
F10 B10 B12 B9 -108.5(11)
B5 B10 B12 B9 38.7(8)
B6 B10 B12 B9 102.0(8)
B11 B10 B12 B9 141.3(8)
F10 B10 B12 B8 -146.3(9)
B5 B10 B12 B8 1.0(10)
B6 B10 B12 B8 64.2(10)
B11 B10 B12 B8 103.5(9)
B9 B10 B12 B8 -37.8(8)
F10 B10 B12 B7 147.6(9)
B5 B10 B12 B7 -65.2(10)
B6 B10 B12 B7 -1.9(10)
B11 B10 B12 B7 37.4(8)
B9 B10 B12 B7 -103.9(9)
F10 B10 B12 B11 110.2(10)
B5 B10 B12 B11 -102.5(8)
B6 B10 B12 B11 -39.3(8)
B9 B10 B12 B11 -141.3(8)
C1 Hg1 C2 C7 -113(4)
C1 Hg1 C2 C3 64(5)
C7 C2 C3 C4 0.6(17)
Hg1 C2 C3 C4 -176.4(9)
C2 C3 C4 C5 -1.7(18)
C3 C4 C5 C6 2.7(19)
C4 C5 C6 C7 -2.7(18)
C5 C6 C7 C2 1.8(18)
C3 C2 C7 C6 -0.7(17)
Hg1 C2 C7 C6 176.2(9)
C12 N1 C10 C11 63.3(16)
C16 N1 C10 C11 -53.8(16)
C14 N1 C10 C11 -173.9(13)
C10 N1 C12 C13 63.1(15)
C16 N1 C12 C13 -174.5(12)
C14 N1 C12 C13 -56.0(15)
C12 N1 C14 C15 -54.8(14)
C10 N1 C14 C15 -176.6(11)
C16 N1 C14 C15 60.9(14)
C12 N1 C16 C17 -179.0(11)
C10 N1 C16 C17 -58.2(13)
C14 N1 C16 C17 60.2(13)
